data_4082255
loop_
_publ_author_name
'Nama, Devendrababu'
'Butti, Pietro'
'Pregosin, Paul S.'

_publ_section_title
;
 Conformational Changes and Anion--Cation Interactions in
 Palladium-Cyclometalated BINAP and Chiraphos Cationic Complexes.
 A Structural Study via NMR and X-ray Methods
;
_journal_coden_ASTM ORGND7
_journal_issue 20
_journal_name_full Organometallics
_journal_page_first 4942
_journal_page_last 4954
_journal_paper_doi 10.1021/om700299b
_journal_volume 26
_journal_year 2007
_chemical_absolute_configuration rm
_chemical_formula_sum 'C55 H46 F3 N O3 P2 Pd S'
_chemical_formula_weight 1026.33
_space_group_IT_number 4
_symmetry_cell_setting monoclinic
_symmetry_Int_Tables_number 4
_symmetry_space_group_name_Hall 'P 2yb'
_symmetry_space_group_name_H-M 'P 1 21 1'
_atom_sites_solution_hydrogens geom
_atom_sites_solution_primary direct
_atom_sites_solution_secondary difmap
_audit_creation_method SHELXL-97
_cell_angle_alpha 90.00
_cell_angle_beta 90.8320(10)
_cell_angle_gamma 90.00
_cell_formula_units_Z 4
_cell_length_a 17.6911(10)
_cell_length_b 11.5190(6)
_cell_length_c 23.0571(13)
_cell_measurement_temperature 200(2)
_cell_volume 4698.2(4)
_computing_cell_refinement 'Bruker SMART'
_computing_data_collection 'Bruker SMART'
_computing_data_reduction 'Bruker SAINT'
_computing_molecular_graphics 'Bruker SHELXTL'
_computing_publication_material 'Bruker SHELXTL'
_computing_structure_refinement 'SHELXL-97 (Sheldrick, 1997)'
_computing_structure_solution 'SHELXS-97 (Sheldrick, 1990)'
_diffrn_ambient_temperature 200(2)
_diffrn_measured_fraction_theta_full 0.998
_diffrn_measured_fraction_theta_max 0.998
_diffrn_measurement_device_type 'BRUKER APEX'
_diffrn_measurement_method '\w scans'
_diffrn_radiation_monochromator graphite
_diffrn_radiation_source 'fine-focus sealed tube'
_diffrn_radiation_type MoK\a
_diffrn_radiation_wavelength 0.71073
_diffrn_reflns_av_R_equivalents 0.0342
_diffrn_reflns_av_sigmaI/netI 0.0578
_diffrn_reflns_limit_h_max 23
_diffrn_reflns_limit_h_min -23
_diffrn_reflns_limit_k_max 15
_diffrn_reflns_limit_k_min -15
_diffrn_reflns_limit_l_max 29
_diffrn_reflns_limit_l_min -30
_diffrn_reflns_number 49277
_diffrn_reflns_theta_full 28.33
_diffrn_reflns_theta_max 28.33
_diffrn_reflns_theta_min 0.88
_exptl_absorpt_coefficient_mu 0.566
_exptl_absorpt_correction_T_max 0.8066
_exptl_absorpt_correction_T_min 0.7605
_exptl_absorpt_correction_type empirical
_exptl_absorpt_process_details 'Sadabs vers. 2.03'
_exptl_crystal_colour yellow
_exptl_crystal_density_diffrn 1.451
_exptl_crystal_density_meas ?
_exptl_crystal_density_method 'not measured'
_exptl_crystal_description neadle
_exptl_crystal_F_000 2104
_exptl_crystal_size_max 0.51
_exptl_crystal_size_mid 0.46
_exptl_crystal_size_min 0.40
_refine_diff_density_max 1.605
_refine_diff_density_min -1.209
_refine_diff_density_rms 0.087
_refine_ls_abs_structure_details 'Flack H D (1983), Acta Cryst. A39, 876-881'
_refine_ls_abs_structure_Flack -0.018(17)
_refine_ls_extinction_method none
_refine_ls_goodness_of_fit_ref 1.043
_refine_ls_hydrogen_treatment riding
_refine_ls_matrix_type full
_refine_ls_number_parameters 1189
_refine_ls_number_reflns 23207
_refine_ls_number_restraints 1
_refine_ls_restrained_S_all 1.042
_refine_ls_R_factor_all 0.0577
_refine_ls_R_factor_gt 0.0505
_refine_ls_shift/su_max 0.002
_refine_ls_shift/su_mean 0.000
_refine_ls_structure_factor_coef Fsqd
_refine_ls_weighting_details 'calc w=1/[\s^2^(Fo^2^)+(0.0578P)^2^+2.2254P] where P=(Fo^2^+2Fc^2^)/3'
_refine_ls_weighting_scheme calc
_refine_ls_wR_factor_gt 0.1151
_refine_ls_wR_factor_ref 0.1199
_reflns_number_gt 20724
_reflns_number_total 23207
_reflns_threshold_expression >2sigma(I)
_cod_duplicate_entry 4073386
_cod_data_source_file om700299bsup2.cif
_cod_data_source_block PD-CN-21
_cod_depositor_comments
;
The following automatic conversions were performed:

'_symmetry_cell_setting' value 'Monoclinic' changed to 'monoclinic'
according to /home/saulius/struct/CIF-dictionaries/cif_core.dic
dictionary named 'cif_core.dic' version 2.4.2 from 2011-04-26.

Automatic conversion script
Id: cif_fix_values 1891 2012-01-12 08:04:46Z andrius 

The following automatic conversions were performed:

'_exptl_crystal_density_meas' value 'not measured' was changed to '?'
- the value is perceived as not measured.

Automatic conversion script
Id: cif_fix_values 3008 2015-01-20 13:52:24Z robertas 
;
_cod_original_sg_symbol_H-M 'P 21'
_cod_database_code 4082255

loop_
_symmetry_equiv_pos_as_xyz
'x, y, z'
'-x, y+1/2, -z'

loop_
_atom_site_label
_atom_site_type_symbol
_atom_site_fract_x
_atom_site_fract_y
_atom_site_fract_z
_atom_site_U_iso_or_equiv
_atom_site_adp_type
_atom_site_occupancy
_atom_site_symmetry_multiplicity
_atom_site_calc_flag
_atom_site_refinement_flags
Pd1 Pd 0.553932(14) 0.25858(3) 0.281659(11) 0.02576(7) Uani 1 1 d .
P1 P 0.58289(5) 0.31060(9) 0.18320(4) 0.02477(19) Uani 1 1 d .
P2 P 0.63004(6) 0.10063(9) 0.27808(4) 0.0258(2) Uani 1 1 d .
N1 N 0.4983(2) 0.4198(3) 0.30650(17) 0.0383(9) Uani 1 1 d .
C1 C 0.5117(2) 0.2127(4) 0.36035(18) 0.0317(9) Uani 1 1 d .
C2 C 0.4937(2) 0.1030(4) 0.38095(19) 0.0336(9) Uani 1 1 d .
H2A H 0.5046 0.0367 0.3581 0.040 Uiso 1 1 calc R
C3 C 0.4597(3) 0.0885(5) 0.4347(2) 0.0424(11) Uani 1 1 d .
H3A H 0.4474 0.0127 0.4478 0.051 Uiso 1 1 calc R
C4 C 0.4439(3) 0.1827(5) 0.4688(2) 0.0466(12) Uani 1 1 d .
H4A H 0.4225 0.1721 0.5060 0.056 Uiso 1 1 calc R
C5 C 0.4591(3) 0.2929(4) 0.44885(19) 0.0440(12) Uani 1 1 d .
H5A H 0.4468 0.3583 0.4720 0.053 Uiso 1 1 calc R
C6 C 0.4925(2) 0.3091(4) 0.39491(19) 0.0380(10) Uani 1 1 d .
C7 C 0.5099(3) 0.4273(5) 0.3717(2) 0.0458(12) Uani 1 1 d .
H7A H 0.4727 0.4839 0.3876 0.055 Uiso 1 1 calc R
C8 C 0.5881(3) 0.4649(6) 0.3891(3) 0.0645(16) Uani 1 1 d .
H8A H 0.5922 0.4681 0.4315 0.097 Uiso 1 1 calc R
H8B H 0.5982 0.5419 0.3729 0.097 Uiso 1 1 calc R
H8C H 0.6249 0.4092 0.3742 0.097 Uiso 1 1 calc R
C9 C 0.4158(3) 0.4133(5) 0.2942(2) 0.0528(13) Uani 1 1 d .
H9A H 0.3919 0.4865 0.3054 0.079 Uiso 1 1 calc R
H9B H 0.3939 0.3494 0.3163 0.079 Uiso 1 1 calc R
H9C H 0.4073 0.3998 0.2526 0.079 Uiso 1 1 calc R
C10 C 0.5270(3) 0.5285(4) 0.2796(3) 0.0556(14) Uani 1 1 d .
H10A H 0.4979 0.5948 0.2937 0.083 Uiso 1 1 calc R
H10B H 0.5216 0.5232 0.2373 0.083 Uiso 1 1 calc R
H10C H 0.5805 0.5389 0.2901 0.083 Uiso 1 1 calc R
C11 C 0.6670(2) 0.1233(3) 0.14248(16) 0.0220(7) Uani 1 1 d .
C12 C 0.6026(2) 0.1900(3) 0.13346(15) 0.0240(7) Uani 1 1 d .
C13 C 0.5498(2) 0.1569(4) 0.08939(18) 0.0327(9) Uani 1 1 d .
H13A H 0.5070 0.2047 0.0820 0.039 Uiso 1 1 calc R
C14 C 0.5588(3) 0.0588(4) 0.05748(19) 0.0374(10) Uani 1 1 d .
H14A H 0.5222 0.0387 0.0286 0.045 Uiso 1 1 calc R
C15 C 0.6224(2) -0.0136(4) 0.06707(18) 0.0325(9) Uani 1 1 d .
C16 C 0.6320(3) -0.1191(4) 0.0358(2) 0.0460(12) Uani 1 1 d .
H16A H 0.5950 -0.1424 0.0079 0.055 Uiso 1 1 calc R
C17 C 0.6941(3) -0.1869(4) 0.0457(2) 0.0472(12) Uani 1 1 d .
H17A H 0.7000 -0.2572 0.0247 0.057 Uiso 1 1 calc R
C18 C 0.7488(3) -0.1537(4) 0.0863(2) 0.0403(11) Uani 1 1 d .
H18A H 0.7920 -0.2012 0.0925 0.048 Uiso 1 1 calc R
C19 C 0.7411(2) -0.0537(3) 0.11724(18) 0.0289(8) Uani 1 1 d .
H19A H 0.7790 -0.0331 0.1449 0.035 Uiso 1 1 calc R
C20 C 0.6780(2) 0.0199(3) 0.10912(17) 0.0259(8) Uani 1 1 d .
C21 C 0.7275(2) 0.1579(3) 0.18527(16) 0.0230(7) Uani 1 1 d .
C22 C 0.7201(2) 0.1423(3) 0.24460(16) 0.0245(8) Uani 1 1 d .
C23 C 0.7813(2) 0.1721(4) 0.28170(17) 0.0326(9) Uani 1 1 d .
H23A H 0.7774 0.1589 0.3222 0.039 Uiso 1 1 calc R
C24 C 0.8459(2) 0.2192(4) 0.26059(18) 0.0338(9) Uani 1 1 d .
H24A H 0.8860 0.2383 0.2867 0.041 Uiso 1 1 calc R
C25 C 0.8547(2) 0.2402(3) 0.20088(17) 0.0277(8) Uani 1 1 d .
C26 C 0.9213(2) 0.2903(3) 0.17845(18) 0.0319(9) Uani 1 1 d .
H26A H 0.9611 0.3125 0.2043 0.038 Uiso 1 1 calc R
C27 C 0.9290(2) 0.3071(4) 0.1209(2) 0.0353(9) Uani 1 1 d .
H27A H 0.9742 0.3403 0.1064 0.042 Uiso 1 1 calc R
C28 C 0.8700(2) 0.2751(4) 0.08219(17) 0.0337(9) Uani 1 1 d .
H28A H 0.8755 0.2874 0.0417 0.040 Uiso 1 1 calc R
C29 C 0.8049(2) 0.2265(3) 0.10232(16) 0.0278(8) Uani 1 1 d .
H29A H 0.7658 0.2055 0.0757 0.033 Uiso 1 1 calc R
C30 C 0.7952(2) 0.2072(3) 0.16232(16) 0.0248(7) Uani 1 1 d .
C31 C 0.6617(2) 0.4105(3) 0.17539(19) 0.0292(8) Uani 1 1 d .
C32 C 0.7017(2) 0.4430(4) 0.2258(2) 0.0375(10) Uani 1 1 d .
H32A H 0.6867 0.4143 0.2625 0.045 Uiso 1 1 calc R
C33 C 0.7632(3) 0.5170(5) 0.2219(3) 0.0526(14) Uani 1 1 d .
H33A H 0.7900 0.5401 0.2559 0.063 Uiso 1 1 calc R
C34 C 0.7850(3) 0.5565(5) 0.1690(3) 0.0569(15) Uani 1 1 d .
H34A H 0.8272 0.6072 0.1668 0.068 Uiso 1 1 calc R
C35 C 0.7485(3) 0.5255(4) 0.1199(3) 0.0559(15) Uani 1 1 d .
H35A H 0.7650 0.5540 0.0836 0.067 Uiso 1 1 calc R
C36 C 0.6852(3) 0.4500(4) 0.1226(2) 0.0403(11) Uani 1 1 d .
H36A H 0.6593 0.4270 0.0880 0.048 Uiso 1 1 calc R
C37 C 0.4994(2) 0.3785(4) 0.15000(19) 0.0341(9) Uani 1 1 d .
C38 C 0.4990(3) 0.4879(4) 0.1249(2) 0.0447(12) Uani 1 1 d .
H38A H 0.5450 0.5299 0.1220 0.054 Uiso 1 1 calc R
C39 C 0.4325(4) 0.5369(5) 0.1039(2) 0.0596(16) Uani 1 1 d .
H39A H 0.4329 0.6124 0.0873 0.071 Uiso 1 1 calc R
C40 C 0.3662(3) 0.4756(5) 0.1071(3) 0.0607(17) Uani 1 1 d .
H40A H 0.3207 0.5092 0.0925 0.073 Uiso 1 1 calc R
C41 C 0.3644(3) 0.3654(5) 0.1314(2) 0.0535(14) Uani 1 1 d .
H41A H 0.3184 0.3230 0.1329 0.064 Uiso 1 1 calc R
C42 C 0.4304(2) 0.3189(5) 0.1533(2) 0.0412(10) Uani 1 1 d .
H42A H 0.4294 0.2445 0.1711 0.049 Uiso 1 1 calc R
C43 C 0.6574(2) 0.0490(5) 0.34998(18) 0.0389(11) Uani 1 1 d .
C44 C 0.6575(3) -0.0682(5) 0.3656(2) 0.0555(15) Uani 1 1 d .
H44A H 0.6456 -0.1268 0.3380 0.067 Uiso 1 1 calc R
C45 C 0.6761(3) -0.0977(7) 0.4241(3) 0.075(2) Uani 1 1 d .
H45A H 0.6759 -0.1766 0.4360 0.090 Uiso 1 1 calc R
C46 C 0.6941(4) -0.0118(9) 0.4631(3) 0.079(2) Uani 1 1 d .
H46A H 0.7062 -0.0325 0.5020 0.095 Uiso 1 1 calc R
C47 C 0.6951(3) 0.1000(8) 0.4479(2) 0.072(2) Uani 1 1 d .
H47A H 0.7088 0.1578 0.4755 0.086 Uiso 1 1 calc R
C48 C 0.6760(3) 0.1313(6) 0.39130(19) 0.0520(15) Uani 1 1 d .
H48A H 0.6757 0.2111 0.3808 0.062 Uiso 1 1 calc R
C49 C 0.5213(3) -0.0157(4) 0.21412(19) 0.0360(9) Uani 1 1 d .
H49A H 0.4906 0.0500 0.2218 0.043 Uiso 1 1 calc R
C50 C 0.5935(2) -0.0227(3) 0.23773(18) 0.0307(9) Uani 1 1 d .
C51 C 0.6374(3) -0.1209(4) 0.2270(2) 0.0422(11) Uani 1 1 d .
H51A H 0.6872 -0.1257 0.2428 0.051 Uiso 1 1 calc R
C52 C 0.6094(4) -0.2101(4) 0.1942(3) 0.0568(15) Uani 1 1 d .
H52A H 0.6390 -0.2776 0.1880 0.068 Uiso 1 1 calc R
C53 C 0.5380(4) -0.2017(5) 0.1701(3) 0.0631(17) Uani 1 1 d .
H53A H 0.5190 -0.2635 0.1468 0.076 Uiso 1 1 calc R
C54 C 0.4937(3) -0.1053(5) 0.1791(2) 0.0518(13) Uani 1 1 d .
H54A H 0.4448 -0.0999 0.1616 0.062 Uiso 1 1 calc R
S1 S 0.26769(14) 1.0352(2) 0.10804(11) 0.0958(7) Uani 1 1 d .
F1 F 0.3435(4) 0.8560(8) 0.0793(3) 0.164(3) Uani 1 1 d .
F2 F 0.3588(4) 1.0067(9) 0.0242(3) 0.202(4) Uani 1 1 d .
F3 F 0.2558(4) 0.9029(8) 0.0185(2) 0.188(4) Uani 1 1 d .
O1 O 0.2318(5) 1.1233(7) 0.0722(4) 0.158(3) Uani 1 1 d .
O2 O 0.2193(3) 0.9548(6) 0.1363(2) 0.1010(19) Uani 1 1 d .
O3 O 0.3377(3) 1.0680(5) 0.1407(3) 0.110(2) Uani 1 1 d .
C109 C 0.3107(6) 0.9465(12) 0.0556(4) 0.117(4) Uani 1 1 d .
Pd2 Pd 0.058205(14) 0.76645(2) 0.222356(10) 0.02187(6) Uani 1 1 d .
P3 P 0.09319(5) 0.81569(9) 0.32011(4) 0.02360(19) Uani 1 1 d .
P4 P 0.13239(5) 0.60746(8) 0.22305(4) 0.02123(19) Uani 1 1 d .
C55 C 0.0108(2) 0.7197(3) 0.14490(16) 0.0258(8) Uani 1 1 d .
C56 C -0.0182(2) 0.6124(4) 0.12850(17) 0.0297(8) Uani 1 1 d .
H56A H -0.0128 0.5481 0.1540 0.036 Uiso 1 1 calc R
C57 C -0.0553(3) 0.5975(4) 0.07499(19) 0.0383(10) Uani 1 1 d .
H57A H -0.0743 0.5234 0.0642 0.046 Uiso 1 1 calc R
C58 C -0.0642(3) 0.6901(4) 0.0382(2) 0.0418(11) Uani 1 1 d .
H58A H -0.0898 0.6800 0.0020 0.050 Uiso 1 1 calc R
C59 C -0.0363(3) 0.7977(4) 0.05335(18) 0.0387(10) Uani 1 1 d .
H59A H -0.0418 0.8613 0.0274 0.046 Uiso 1 1 calc R
C60 C 0.0004(2) 0.8134(4) 0.10754(17) 0.0304(8) Uani 1 1 d .
C61 C 0.0278(3) 0.9283(4) 0.12948(19) 0.0355(9) Uani 1 1 d .
H61A H 0.0842 0.9272 0.1271 0.043 Uiso 1 1 calc R
C62 C 0.0007(4) 1.0327(5) 0.0945(2) 0.0627(17) Uani 1 1 d .
H62A H 0.0214 1.1039 0.1117 0.094 Uiso 1 1 calc R
H62B H -0.0546 1.0360 0.0948 0.094 Uiso 1 1 calc R
H62C H 0.0179 1.0255 0.0544 0.094 Uiso 1 1 calc R
C63 C -0.0739(3) 0.9351(4) 0.2024(2) 0.0433(11) Uani 1 1 d .
H63A H -0.0938 1.0099 0.1888 0.065 Uiso 1 1 calc R
H63B H -0.0844 0.9261 0.2437 0.065 Uiso 1 1 calc R
H63C H -0.0983 0.8721 0.1805 0.065 Uiso 1 1 calc R
C64 C 0.0430(3) 1.0355(4) 0.2213(2) 0.0421(11) Uani 1 1 d .
H64A H 0.0181 1.1054 0.2060 0.063 Uiso 1 1 calc R
H64B H 0.0971 1.0385 0.2128 0.063 Uiso 1 1 calc R
H64C H 0.0362 1.0314 0.2633 0.063 Uiso 1 1 calc R
C65 C 0.2328(2) 0.6524(3) 0.31746(16) 0.0230(7) Uani 1 1 d .
C66 C 0.2235(2) 0.6444(3) 0.25763(16) 0.0228(7) Uani 1 1 d .
C67 C 0.2843(2) 0.6780(4) 0.22156(17) 0.0282(8) Uani 1 1 d .
H67A H 0.2792 0.6695 0.1807 0.034 Uiso 1 1 calc R
C68 C 0.3497(2) 0.7223(4) 0.24459(17) 0.0322(9) Uani 1 1 d .
H68A H 0.3886 0.7463 0.2193 0.039 Uiso 1 1 calc R
C69 C 0.3609(2) 0.7333(3) 0.30466(17) 0.0248(8) Uani 1 1 d .
C70 C 0.4284(2) 0.7776(4) 0.32928(18) 0.0331(9) Uani 1 1 d .
H70A H 0.4670 0.8050 0.3045 0.040 Uiso 1 1 calc R
C71 C 0.4393(2) 0.7818(4) 0.38727(19) 0.0360(10) Uani 1 1 d .
H71A H 0.4855 0.8107 0.4029 0.043 Uiso 1 1 calc R
C72 C 0.3826(2) 0.7438(4) 0.42438(19) 0.0405(11) Uani 1 1 d .
H72A H 0.3910 0.7460 0.4652 0.049 Uiso 1 1 calc R
C73 C 0.3154(2) 0.7036(4) 0.40273(17) 0.0317(9) Uani 1 1 d .
H73A H 0.2769 0.6808 0.4286 0.038 Uiso 1 1 calc R
C74 C 0.3023(2) 0.6953(3) 0.34177(17) 0.0251(8) Uani 1 1 d .
C75 C 0.1713(2) 0.6176(3) 0.35831(15) 0.0217(7) Uani 1 1 d .
C76 C 0.1093(2) 0.6889(3) 0.36746(15) 0.0230(7) Uani 1 1 d .
C77 C 0.0538(2) 0.6551(4) 0.40821(17) 0.0308(9) Uani 1 1 d .
H77A H 0.0119 0.7044 0.4152 0.037 Uiso 1 1 calc R
C78 C 0.0605(2) 0.5525(4) 0.43736(18) 0.0351(9) Uani 1 1 d .
H78A H 0.0224 0.5307 0.4639 0.042 Uiso 1 1 calc R
C79 C 0.1225(2) 0.4783(4) 0.42899(17) 0.0313(9) Uani 1 1 d .
C80 C 0.1287(3) 0.3693(4) 0.45792(19) 0.0435(11) Uani 1 1 d .
H80A H 0.0911 0.3469 0.4847 0.052 Uiso 1 1 calc R
C81 C 0.1882(3) 0.2966(4) 0.4475(2) 0.0427(11) Uani 1 1 d .
H81A H 0.1910 0.2231 0.4662 0.051 Uiso 1 1 calc R
C82 C 0.2444(3) 0.3305(4) 0.40975(19) 0.0400(10) Uani 1 1 d .
H82A H 0.2862 0.2805 0.4034 0.048 Uiso 1 1 calc R
C83 C 0.2406(2) 0.4346(4) 0.38150(18) 0.0320(9) Uani 1 1 d .
H83A H 0.2800 0.4557 0.3560 0.038 Uiso 1 1 calc R
C84 C 0.1793(2) 0.5114(4) 0.38940(16) 0.0268(8) Uani 1 1 d .
C85 C 0.0140(2) 0.8902(4) 0.35378(18) 0.0325(9) Uani 1 1 d .
C86 C -0.0575(3) 0.8394(5) 0.3460(2) 0.0490(13) Uani 1 1 d .
H86A H -0.0624 0.7692 0.3246 0.059 Uiso 1 1 calc R
C87 C -0.1218(3) 0.8912(6) 0.3694(3) 0.0655(18) Uani 1 1 d .
H87A H -0.1701 0.8558 0.3650 0.079 Uiso 1 1 calc R
C88 C -0.1137(4) 0.9943(6) 0.3988(3) 0.068(2) Uani 1 1 d .
H88A H -0.1570 1.0307 0.4145 0.081 Uiso 1 1 calc R
C89 C -0.0447(4) 1.0453(5) 0.4058(2) 0.0625(18) Uani 1 1 d .
H89A H -0.0406 1.1173 0.4258 0.075 Uiso 1 1 calc R
C90 C 0.0200(3) 0.9931(4) 0.3842(2) 0.0423(11) Uani 1 1 d .
H90A H 0.0681 1.0282 0.3902 0.051 Uiso 1 1 calc R
C91 C 0.1751(2) 0.9078(4) 0.32958(18) 0.0281(8) Uani 1 1 d .
C92 C 0.2125(2) 0.9462(4) 0.2807(2) 0.0331(9) Uani 1 1 d .
H92A H 0.1947 0.9237 0.2433 0.040 Uiso 1 1 calc R
C93 C 0.2755(3) 1.0169(4) 0.2858(3) 0.0474(12) Uani 1 1 d .
H93A H 0.3008 1.0424 0.2521 0.057 Uiso 1 1 calc R
C94 C 0.3015(3) 1.0504(4) 0.3402(3) 0.0501(13) Uani 1 1 d .
H94A H 0.3439 1.1005 0.3440 0.060 Uiso 1 1 calc R
C95 C 0.2656(3) 1.0107(5) 0.3883(3) 0.0532(14) Uani 1 1 d .
H95A H 0.2843 1.0322 0.4256 0.064 Uiso 1 1 calc R
C96 C 0.2024(3) 0.9396(4) 0.3839(2) 0.0391(10) Uani 1 1 d .
H96A H 0.1780 0.9131 0.4179 0.047 Uiso 1 1 calc R
C97 C 0.0981(2) 0.4787(3) 0.26019(16) 0.0266(8) Uani 1 1 d .
C98 C 0.1424(3) 0.3805(4) 0.26593(18) 0.0347(10) Uani 1 1 d .
H98A H 0.1910 0.3776 0.2490 0.042 Uiso 1 1 calc R
C99 C 0.1153(3) 0.2862(3) 0.2966(2) 0.0444(12) Uani 1 1 d .
H99A H 0.1448 0.2175 0.2995 0.053 Uiso 1 1 calc R
C100 C 0.0462(3) 0.2910(4) 0.3229(2) 0.0517(14) Uani 1 1 d .
H10D H 0.0282 0.2270 0.3447 0.062 Uiso 1 1 calc R
C101 C 0.0037(3) 0.3896(5) 0.31718(19) 0.0459(12) Uani 1 1 d .
H10E H -0.0441 0.3932 0.3354 0.055 Uiso 1 1 calc R
C102 C 0.0280(2) 0.4838(4) 0.28570(16) 0.0299(8) Uani 1 1 d .
H10F H -0.0028 0.5510 0.2816 0.036 Uiso 1 1 calc R
C103 C 0.1556(2) 0.5628(4) 0.14923(16) 0.0281(8) Uani 1 1 d .
C104 C 0.1513(2) 0.4491(4) 0.12980(19) 0.0377(10) Uani 1 1 d .
H10G H 0.1398 0.3882 0.1560 0.045 Uiso 1 1 calc R
C105 C 0.1640(3) 0.4243(5) 0.0712(2) 0.0501(14) Uani 1 1 d .
H10H H 0.1610 0.3465 0.0576 0.060 Uiso 1 1 calc R
C106 C 0.1806(3) 0.5124(6) 0.0333(2) 0.0556(16) Uani 1 1 d .
H10I H 0.1884 0.4953 -0.0064 0.067 Uiso 1 1 calc R
C107 C 0.1861(3) 0.6231(5) 0.05210(18) 0.0459(13) Uani 1 1 d .
H10J H 0.1992 0.6827 0.0256 0.055 Uiso 1 1 calc R
C108 C 0.1728(2) 0.6515(4) 0.10986(17) 0.0342(9) Uani 1 1 d .
H10K H 0.1754 0.7299 0.1224 0.041 Uiso 1 1 calc R
N2 N 0.00890(19) 0.9310(3) 0.19339(14) 0.0291(7) Uani 1 1 d .
S2 S 0.8229(2) 0.5551(3) 0.4144(3) 0.199(2) Uani 1 1 d .
O4 O 0.8758(4) 0.5695(12) 0.4747(4) 0.229(7) Uani 1 1 d .
O5 O 0.7551(3) 0.6074(7) 0.4205(5) 0.179(4) Uani 1 1 d .
O6 O 0.8666(3) 0.5712(5) 0.3645(3) 0.0964(18) Uani 1 1 d .
C110 C 0.8159(4) 0.4098(8) 0.4312(4) 0.092(3) Uani 1 1 d .
F4 F 0.7754(4) 0.3804(9) 0.3739(3) 0.230(5) Uani 1 1 d .
F5 F 0.8763(4) 0.3535(6) 0.4306(3) 0.154(3) Uani 1 1 d .
F6 F 0.7711(4) 0.3814(8) 0.4725(2) 0.154(3) Uani 1 1 d .

loop_
_atom_site_aniso_label
_atom_site_aniso_U_11
_atom_site_aniso_U_22
_atom_site_aniso_U_33
_atom_site_aniso_U_23
_atom_site_aniso_U_13
_atom_site_aniso_U_12
Pd1 0.02389(13) 0.02630(14) 0.02718(13) -0.00303(14) 0.00375(10) 0.00430(14)
P1 0.0226(4) 0.0236(4) 0.0280(5) -0.0001(4) -0.0017(4) 0.0036(4)
P2 0.0260(5) 0.0304(5) 0.0209(5) 0.0018(4) 0.0013(4) 0.0068(4)
N1 0.042(2) 0.0292(19) 0.044(2) -0.0004(16) 0.0164(17) 0.0083(16)
C1 0.0204(18) 0.041(2) 0.034(2) -0.0017(18) 0.0007(16) 0.0024(16)
C2 0.026(2) 0.043(2) 0.032(2) -0.0027(19) 0.0023(17) 0.0027(18)
C3 0.039(2) 0.049(3) 0.039(2) 0.006(2) 0.002(2) 0.000(2)
C4 0.045(3) 0.069(4) 0.026(2) -0.002(2) 0.008(2) 0.005(2)
C5 0.045(2) 0.057(4) 0.030(2) -0.009(2) 0.0062(19) 0.007(2)
C6 0.027(2) 0.048(3) 0.039(2) -0.007(2) 0.0059(17) 0.0049(18)
C7 0.048(3) 0.044(3) 0.046(3) -0.014(2) 0.016(2) 0.004(2)
C8 0.067(4) 0.057(4) 0.070(4) -0.028(3) 0.008(3) -0.015(3)
C9 0.047(3) 0.055(3) 0.057(3) 0.002(3) 0.014(2) 0.022(3)
C10 0.073(4) 0.033(3) 0.062(3) 0.001(2) 0.030(3) 0.009(2)
C11 0.0257(18) 0.0229(18) 0.0174(17) 0.0016(14) 0.0031(14) -0.0018(14)
C12 0.0256(18) 0.0254(19) 0.0208(17) 0.0006(14) -0.0027(14) -0.0016(15)
C13 0.030(2) 0.038(2) 0.030(2) 0.0004(18) -0.0066(17) 0.0004(17)
C14 0.036(2) 0.042(3) 0.034(2) -0.0061(19) -0.0079(18) -0.0087(19)
C15 0.036(2) 0.032(2) 0.030(2) -0.0055(17) 0.0010(17) -0.0079(17)
C16 0.055(3) 0.043(3) 0.040(3) -0.013(2) 0.002(2) -0.012(2)
C17 0.069(3) 0.027(2) 0.046(3) -0.013(2) 0.020(2) -0.003(2)
C18 0.049(3) 0.027(2) 0.046(3) -0.0003(19) 0.016(2) 0.0026(19)
C19 0.029(2) 0.026(2) 0.031(2) -0.0007(16) 0.0071(16) -0.0043(16)
C20 0.030(2) 0.0237(19) 0.0235(18) 0.0009(15) 0.0061(15) -0.0012(15)
C21 0.0272(19) 0.0198(17) 0.0219(17) 0.0007(14) -0.0015(14) 0.0034(14)
C22 0.0252(19) 0.0255(19) 0.0228(18) 0.0016(15) 0.0004(14) 0.0051(15)
C23 0.032(2) 0.046(3) 0.0196(18) -0.0060(17) -0.0032(16) 0.0059(18)
C24 0.0262(19) 0.044(2) 0.032(2) -0.0085(18) -0.0087(16) 0.0012(17)
C25 0.0246(17) 0.026(2) 0.0325(19) -0.0047(15) -0.0021(14) 0.0049(14)
C26 0.0276(18) 0.027(2) 0.041(2) -0.0080(16) -0.0029(16) 0.0000(15)
C27 0.029(2) 0.0289(19) 0.049(3) -0.0040(19) 0.0090(18) -0.0030(17)
C28 0.0346(19) 0.034(2) 0.0320(18) 0.002(2) 0.0036(15) -0.009(2)
C29 0.0278(19) 0.032(2) 0.0240(18) -0.0034(14) -0.0039(15) 0.0000(15)
C30 0.0245(18) 0.0219(18) 0.0281(19) -0.0012(15) 0.0013(15) 0.0036(14)
C31 0.0258(19) 0.0219(19) 0.040(2) -0.0050(17) 0.0036(17) 0.0024(15)
C32 0.029(2) 0.033(2) 0.050(3) -0.013(2) -0.0026(19) 0.0044(18)
C33 0.034(2) 0.047(3) 0.077(4) -0.022(3) -0.003(2) -0.006(2)
C34 0.036(3) 0.040(3) 0.094(5) -0.016(3) 0.012(3) -0.012(2)
C35 0.055(3) 0.031(3) 0.082(4) 0.012(3) 0.025(3) -0.001(2)
C36 0.050(3) 0.028(2) 0.044(3) 0.000(2) 0.003(2) -0.004(2)
C37 0.030(2) 0.035(2) 0.037(2) -0.0042(18) -0.0052(18) 0.0085(17)
C38 0.051(3) 0.033(2) 0.049(3) -0.005(2) -0.015(2) 0.008(2)
C39 0.082(4) 0.033(3) 0.062(3) -0.013(2) -0.036(3) 0.022(3)
C40 0.051(3) 0.061(4) 0.070(4) -0.026(3) -0.031(3) 0.026(3)
C41 0.033(2) 0.063(4) 0.064(3) -0.017(3) -0.006(2) 0.013(2)
C42 0.028(2) 0.047(3) 0.049(3) -0.002(2) -0.0034(19) 0.007(2)
C43 0.031(2) 0.063(3) 0.023(2) 0.012(2) 0.0057(16) 0.017(2)
C44 0.043(3) 0.070(4) 0.054(3) 0.029(3) 0.017(2) 0.019(3)
C45 0.047(3) 0.102(6) 0.077(5) 0.060(4) 0.019(3) 0.021(3)
C46 0.052(4) 0.150(8) 0.034(3) 0.027(4) 0.011(3) 0.032(4)
C47 0.038(3) 0.148(7) 0.030(3) 0.008(4) 0.001(2) 0.034(4)
C48 0.034(2) 0.096(5) 0.026(2) -0.002(3) 0.0022(19) 0.018(3)
C49 0.045(2) 0.029(2) 0.034(2) 0.0067(18) 0.0046(19) -0.0040(19)
C50 0.039(2) 0.0233(19) 0.030(2) 0.0033(16) 0.0117(17) -0.0030(16)
C51 0.052(3) 0.025(2) 0.051(3) 0.006(2) 0.022(2) 0.0041(19)
C52 0.074(4) 0.027(3) 0.070(3) -0.003(2) 0.032(3) -0.004(2)
C53 0.095(5) 0.039(3) 0.057(3) -0.010(2) 0.026(3) -0.030(3)
C54 0.058(3) 0.052(3) 0.045(3) 0.007(2) 0.000(2) -0.025(3)
S1 0.0959(15) 0.0831(14) 0.1090(17) 0.0157(13) 0.0204(13) -0.0083(12)
F1 0.142(5) 0.175(7) 0.175(6) -0.069(6) -0.049(5) 0.051(5)
F2 0.145(5) 0.371(13) 0.091(4) -0.022(6) 0.036(4) -0.115(7)
F3 0.240(8) 0.246(9) 0.077(3) -0.004(4) -0.049(4) -0.122(7)
O1 0.147(6) 0.121(6) 0.205(8) 0.051(6) -0.049(6) 0.024(5)
O2 0.088(4) 0.135(5) 0.081(3) 0.003(3) 0.024(3) -0.047(4)
O3 0.107(4) 0.100(4) 0.121(5) -0.006(4) -0.026(4) -0.045(4)
C109 0.107(7) 0.184(12) 0.060(5) -0.006(6) 0.008(5) -0.032(8)
Pd2 0.02315(12) 0.01982(12) 0.02258(12) -0.00106(13) -0.00179(9) 0.00297(13)
P3 0.0227(4) 0.0243(4) 0.0238(5) -0.0026(4) 0.0009(4) 0.0026(4)
P4 0.0239(5) 0.0207(4) 0.0191(4) -0.0009(4) -0.0008(3) 0.0022(4)
C55 0.0211(17) 0.0306(19) 0.0256(18) -0.0035(15) -0.0043(14) 0.0083(15)
C56 0.029(2) 0.031(2) 0.028(2) -0.0004(16) -0.0059(16) 0.0031(17)
C57 0.039(2) 0.037(2) 0.039(2) -0.0096(19) -0.0077(19) 0.0043(19)
C58 0.048(3) 0.047(3) 0.030(2) -0.010(2) -0.012(2) 0.014(2)
C59 0.048(3) 0.038(3) 0.030(2) 0.0027(17) -0.0068(18) 0.0187(19)
C60 0.031(2) 0.031(2) 0.029(2) 0.0002(17) -0.0004(16) 0.0077(17)
C61 0.046(3) 0.024(2) 0.037(2) 0.0034(17) -0.003(2) 0.0027(19)
C62 0.110(5) 0.036(3) 0.041(3) 0.008(2) -0.011(3) 0.016(3)
C63 0.040(2) 0.043(3) 0.047(3) -0.007(2) -0.002(2) 0.018(2)
C64 0.057(3) 0.025(2) 0.044(3) -0.0022(19) -0.012(2) 0.008(2)
C65 0.0281(19) 0.0188(17) 0.0223(17) 0.0007(14) -0.0003(14) 0.0015(14)
C66 0.0205(17) 0.0233(18) 0.0245(18) 0.0014(14) -0.0014(14) 0.0026(14)
C67 0.033(2) 0.030(2) 0.0219(18) 0.0025(15) 0.0047(15) 0.0003(16)
C68 0.031(2) 0.036(2) 0.029(2) 0.0018(16) 0.0047(16) -0.0024(17)
C69 0.0213(17) 0.0189(18) 0.0343(19) -0.0011(14) 0.0010(14) 0.0008(13)
C70 0.0253(17) 0.026(2) 0.048(2) -0.0007(19) 0.0040(16) -0.0031(17)
C71 0.0287(18) 0.031(3) 0.048(2) -0.0083(19) -0.0079(17) -0.0051(17)
C72 0.039(2) 0.045(3) 0.037(2) 0.001(2) -0.0096(17) -0.005(2)
C73 0.031(2) 0.036(2) 0.028(2) 0.0019(17) -0.0036(16) -0.0030(17)
C74 0.0273(19) 0.0167(17) 0.0312(19) 0.0026(15) -0.0033(15) 0.0003(14)
C75 0.0249(18) 0.0242(18) 0.0161(16) -0.0017(14) -0.0002(14) -0.0040(14)
C76 0.0238(18) 0.0248(19) 0.0205(17) -0.0003(14) 0.0020(14) -0.0021(14)
C77 0.029(2) 0.039(2) 0.0247(19) -0.0072(17) 0.0043(16) -0.0014(17)
C78 0.037(2) 0.043(3) 0.025(2) 0.0009(18) 0.0076(17) -0.0060(19)
C79 0.039(2) 0.033(2) 0.0221(18) 0.0028(16) -0.0016(16) -0.0103(18)
C80 0.061(3) 0.040(3) 0.029(2) 0.0121(19) 0.000(2) -0.013(2)
C81 0.064(3) 0.026(2) 0.038(2) 0.0097(17) -0.010(2) -0.0044(19)
C82 0.053(3) 0.031(2) 0.035(2) -0.0031(18) -0.011(2) 0.002(2)
C83 0.035(2) 0.032(2) 0.029(2) 0.0017(17) -0.0070(17) -0.0014(18)
C84 0.032(2) 0.028(2) 0.0205(18) -0.0027(15) -0.0041(15) -0.0046(16)
C85 0.034(2) 0.036(2) 0.028(2) 0.0013(17) 0.0089(17) 0.0098(18)
C86 0.030(2) 0.072(4) 0.045(3) 0.001(3) 0.003(2) 0.014(2)
C87 0.032(3) 0.090(5) 0.075(4) 0.016(4) 0.015(3) 0.018(3)
C88 0.057(4) 0.086(5) 0.062(4) 0.022(3) 0.037(3) 0.040(3)
C89 0.095(5) 0.043(3) 0.051(3) 0.010(2) 0.036(3) 0.031(3)
C90 0.055(3) 0.037(2) 0.035(2) 0.0058(19) 0.017(2) 0.013(2)
C91 0.0250(19) 0.028(2) 0.031(2) -0.0013(17) -0.0020(16) -0.0016(16)
C92 0.028(2) 0.026(2) 0.046(2) 0.0001(18) 0.0030(18) 0.0052(16)
C93 0.037(2) 0.039(3) 0.066(3) 0.006(2) 0.008(2) -0.003(2)
C94 0.038(3) 0.033(2) 0.079(4) 0.001(3) -0.014(3) -0.008(2)
C95 0.054(3) 0.040(3) 0.065(4) -0.012(3) -0.029(3) -0.002(2)
C96 0.043(3) 0.034(2) 0.040(2) -0.0025(19) -0.009(2) -0.002(2)
C97 0.033(2) 0.0220(18) 0.0241(18) -0.0005(15) -0.0053(15) -0.0065(15)
C98 0.045(3) 0.024(2) 0.034(2) -0.0031(17) -0.0128(19) -0.0006(18)
C99 0.068(3) 0.020(2) 0.045(2) 0.0024(17) -0.022(2) -0.0033(19)
C100 0.077(4) 0.038(3) 0.040(2) 0.012(2) -0.014(2) -0.024(2)
C101 0.056(3) 0.053(3) 0.029(2) -0.007(2) -0.002(2) -0.027(2)
C102 0.033(2) 0.031(2) 0.0252(19) -0.0058(16) -0.0035(16) -0.0068(17)
C103 0.0267(19) 0.036(2) 0.0218(18) -0.0071(16) -0.0028(15) 0.0066(16)
C104 0.036(2) 0.042(3) 0.035(2) -0.0122(19) -0.0057(18) 0.0046(19)
C105 0.040(3) 0.062(3) 0.047(3) -0.033(3) -0.011(2) 0.010(2)
C106 0.045(3) 0.098(5) 0.024(2) -0.020(3) -0.005(2) 0.025(3)
C107 0.042(3) 0.076(4) 0.020(2) 0.009(2) 0.0008(18) 0.024(3)
C108 0.034(2) 0.043(2) 0.025(2) -0.0033(18) -0.0029(17) 0.0152(19)
N2 0.0360(18) 0.0210(16) 0.0302(17) -0.0002(13) -0.0063(14) 0.0071(14)
S2 0.129(3) 0.131(3) 0.339(7) -0.003(3) 0.117(4) 0.038(2)
O4 0.067(4) 0.449(17) 0.172(7) -0.208(10) -0.025(4) -0.004(6)
O5 0.072(4) 0.118(6) 0.349(13) -0.113(7) 0.003(6) 0.015(4)
O6 0.077(3) 0.071(3) 0.141(5) 0.002(3) 0.007(4) -0.017(3)
C110 0.078(5) 0.103(6) 0.096(5) 0.030(5) 0.068(4) 0.033(4)
F4 0.172(6) 0.342(12) 0.177(6) -0.183(8) 0.069(5) -0.132(7)
F5 0.161(6) 0.155(6) 0.146(5) 0.069(5) 0.043(4) 0.026(5)
F6 0.144(5) 0.238(8) 0.082(3) -0.012(4) 0.048(3) -0.046(5)

loop_
_atom_type_symbol
_atom_type_description
_atom_type_scat_dispersion_real
_atom_type_scat_dispersion_imag
_atom_type_scat_source
C C 0.0033 0.0016 'International Tables Vol C Tables 4.2.6.8 and 6.1.1.4'
H H 0.0000 0.0000 'International Tables Vol C Tables 4.2.6.8 and 6.1.1.4'
N N 0.0061 0.0033 'International Tables Vol C Tables 4.2.6.8 and 6.1.1.4'
O O 0.0106 0.0060 'International Tables Vol C Tables 4.2.6.8 and 6.1.1.4'
F F 0.0171 0.0103 'International Tables Vol C Tables 4.2.6.8 and 6.1.1.4'
P P 0.1023 0.0942 'International Tables Vol C Tables 4.2.6.8 and 6.1.1.4'
S S 0.1246 0.1234 'International Tables Vol C Tables 4.2.6.8 and 6.1.1.4'
Pd Pd -0.9988 1.0072 'International Tables Vol C Tables 4.2.6.8 and 6.1.1.4'

loop_
_geom_angle_atom_site_label_1
_geom_angle_atom_site_label_2
_geom_angle_atom_site_label_3
_geom_angle
C1 Pd1 N1 79.33(16)
C1 Pd1 P2 92.84(12)
N1 Pd1 P2 164.47(11)
C1 Pd1 P1 170.73(11)
N1 Pd1 P1 97.97(10)
P2 Pd1 P1 91.76(4)
C31 P1 C37 107.6(2)
C31 P1 C12 105.34(18)
C37 P1 C12 102.78(18)
C31 P1 Pd1 115.11(15)
C37 P1 Pd1 108.61(15)
C12 P1 Pd1 116.41(13)
C50 P2 C43 107.4(2)
C50 P2 C22 107.07(18)
C43 P2 C22 104.26(19)
C50 P2 Pd1 116.12(14)
C43 P2 Pd1 112.31(15)
C22 P2 Pd1 108.87(13)
C9 N1 C10 107.6(4)
C9 N1 C7 108.1(4)
C10 N1 C7 108.8(4)
C9 N1 Pd1 110.7(3)
C10 N1 Pd1 116.6(3)
C7 N1 Pd1 104.7(3)
C2 C1 C6 117.6(4)
C2 C1 Pd1 128.9(3)
C6 C1 Pd1 113.1(3)
C1 C2 C3 121.1(4)
C4 C3 C2 120.6(5)
C3 C4 C5 119.7(4)
C4 C5 C6 120.5(4)
C5 C6 C1 120.4(4)
C5 C6 C7 122.2(4)
C1 C6 C7 117.4(4)
C6 C7 C8 111.2(5)
C6 C7 N1 106.1(4)
C8 C7 N1 113.1(4)
C12 C11 C20 119.9(3)
C12 C11 C21 121.9(3)
C20 C11 C21 118.2(3)
C11 C12 C13 119.2(4)
C11 C12 P1 119.2(3)
C13 C12 P1 121.4(3)
C14 C13 C12 122.0(4)
C13 C14 C15 120.3(4)
C14 C15 C20 119.1(4)
C14 C15 C16 121.6(4)
C20 C15 C16 119.3(4)
C17 C16 C15 120.4(5)
C16 C17 C18 120.4(4)
C19 C18 C17 120.7(5)
C18 C19 C20 121.6(4)
C19 C20 C15 117.7(4)
C19 C20 C11 122.8(4)
C15 C20 C11 119.5(4)
C22 C21 C30 120.5(3)
C22 C21 C11 122.5(3)
C30 C21 C11 117.0(3)
C21 C22 C23 118.9(4)
C21 C22 P2 122.8(3)
C23 C22 P2 118.0(3)
C24 C23 C22 121.4(4)
C23 C24 C25 121.5(4)
C24 C25 C26 122.1(4)
C24 C25 C30 118.3(4)
C26 C25 C30 119.6(4)
C27 C26 C25 120.9(4)
C26 C27 C28 119.9(4)
C29 C28 C27 120.7(4)
C28 C29 C30 120.8(4)
C29 C30 C25 118.1(3)
C29 C30 C21 122.5(3)
C25 C30 C21 119.4(3)
C36 C31 C32 119.5(4)
C36 C31 P1 122.7(3)
C32 C31 P1 117.7(3)
C33 C32 C31 119.9(5)
C34 C33 C32 119.7(5)
C35 C34 C33 121.8(5)
C34 C35 C36 119.8(5)
C31 C36 C35 119.4(5)
C38 C37 C42 117.9(4)
C38 C37 P1 124.3(4)
C42 C37 P1 117.7(3)
C39 C38 C37 121.1(5)
C40 C39 C38 119.5(5)
C39 C40 C41 121.1(5)
C42 C41 C40 118.8(5)
C41 C42 C37 121.6(5)
C48 C43 C44 119.1(5)
C48 C43 P2 117.5(4)
C44 C43 P2 123.4(4)
C43 C44 C45 118.3(6)
C46 C45 C44 119.8(7)
C47 C46 C45 121.8(6)
C46 C47 C48 119.5(7)
C43 C48 C47 121.4(7)
C50 C49 C54 119.9(5)
C49 C50 C51 119.4(4)
C49 C50 P2 118.5(3)
C51 C50 P2 122.0(4)
C52 C51 C50 120.6(5)
C51 C52 C53 119.7(5)
C52 C53 C54 121.1(5)
C53 C54 C49 119.2(5)
O2 S1 O1 117.1(5)
O2 S1 O3 115.8(4)
O1 S1 O3 117.7(4)
O2 S1 C109 101.8(5)
O1 S1 C109 101.8(6)
O3 S1 C109 97.4(4)
F1 C109 F2 111.2(11)
F1 C109 F3 105.8(11)
F2 C109 F3 107.7(7)
F1 C109 S1 111.6(7)
F2 C109 S1 111.0(9)
F3 C109 S1 109.2(8)
C55 Pd2 N2 78.69(14)
C55 Pd2 P4 91.36(11)
N2 Pd2 P4 159.46(10)
C55 Pd2 P3 170.27(11)
N2 Pd2 P3 100.29(9)
P4 Pd2 P3 92.48(3)
C91 P3 C85 107.0(2)
C91 P3 C76 106.05(18)
C85 P3 C76 103.54(18)
C91 P3 Pd2 116.63(14)
C85 P3 Pd2 108.76(14)
C76 P3 Pd2 113.89(12)
C97 P4 C103 106.80(19)
C97 P4 C66 106.29(17)
C103 P4 C66 105.14(17)
C97 P4 Pd2 117.87(14)
C103 P4 Pd2 111.11(13)
C66 P4 Pd2 108.81(12)
C56 C55 C60 118.5(3)
C56 C55 Pd2 128.4(3)
C60 C55 Pd2 112.7(3)
C55 C56 C57 121.1(4)
C58 C57 C56 119.9(4)
C57 C58 C59 120.3(4)
C58 C59 C60 119.9(4)
C55 C60 C59 120.2(4)
C55 C60 C61 116.0(3)
C59 C60 C61 123.7(4)
C60 C61 N2 105.7(3)
C60 C61 C62 114.9(4)
N2 C61 C62 115.3(4)
C66 C65 C74 120.0(3)
C66 C65 C75 121.9(3)
C74 C65 C75 118.2(3)
C65 C66 C67 118.9(3)
C65 C66 P4 122.4(3)
C67 C66 P4 118.4(3)
C68 C67 C66 121.2(4)
C67 C68 C69 121.7(4)
C68 C69 C70 122.4(4)
C68 C69 C74 118.2(3)
C70 C69 C74 119.3(4)
C71 C70 C69 121.3(4)
C70 C71 C72 120.2(4)
C73 C72 C71 120.8(4)
C72 C73 C74 120.8(4)
C69 C74 C73 117.6(3)
C69 C74 C65 120.0(3)
C73 C74 C65 122.4(4)
C76 C75 C84 120.4(3)
C76 C75 C65 121.2(3)
C84 C75 C65 118.4(3)
C75 C76 C77 119.5(4)
C75 C76 P3 119.7(3)
C77 C76 P3 120.3(3)
C78 C77 C76 120.5(4)
C77 C78 C79 121.4(4)
C78 C79 C84 119.1(4)
C78 C79 C80 121.8(4)
C84 C79 C80 119.1(4)
C81 C80 C79 120.8(4)
C80 C81 C82 119.8(4)
C83 C82 C81 121.1(5)
C82 C83 C84 121.4(4)
C83 C84 C79 117.8(4)
C83 C84 C75 123.0(4)
C79 C84 C75 119.2(4)
C90 C85 C86 119.1(4)
C90 C85 P3 124.4(4)
C86 C85 P3 116.5(4)
C87 C86 C85 120.6(6)
C88 C87 C86 118.6(6)
C89 C88 C87 121.2(5)
C88 C89 C90 120.7(6)
C85 C90 C89 119.6(5)
C96 C91 C92 119.1(4)
C96 C91 P3 122.2(3)
C92 C91 P3 118.7(3)
C93 C92 C91 120.7(4)
C92 C93 C94 119.9(5)
C95 C94 C93 119.3(4)
C94 C95 C96 121.5(5)
C91 C96 C95 119.4(5)
C98 C97 C102 120.4(4)
C98 C97 P4 121.3(3)
C102 C97 P4 118.2(3)
C97 C98 C99 119.4(4)
C100 C99 C98 120.7(4)
C101 C100 C99 118.9(4)
C100 C101 C102 122.0(5)
C101 C102 C97 118.6(4)
C104 C103 C108 119.4(4)
C104 C103 P4 123.6(3)
C108 C103 P4 116.8(3)
C103 C104 C105 119.7(5)
C106 C105 C104 120.0(5)
C107 C106 C105 120.6(4)
C106 C107 C108 121.0(5)
C107 C108 C103 119.3(4)
C63 N2 C64 108.0(3)
C63 N2 C61 111.6(3)
C64 N2 C61 110.0(3)
C63 N2 Pd2 112.1(3)
C64 N2 Pd2 114.3(2)
C61 N2 Pd2 100.8(2)
O5 S2 O6 121.7(7)
O5 S2 O4 110.8(6)
O6 S2 O4 111.1(5)
O5 S2 C110 110.0(5)
O6 S2 C110 110.7(4)
O4 S2 C110 87.2(6)
F5 C110 F6 114.3(8)
F5 C110 F4 105.3(8)
F6 C110 F4 107.2(7)
F5 C110 S2 115.9(6)
F6 C110 S2 117.3(7)
F4 C110 S2 93.1(6)

loop_
_geom_bond_atom_site_label_1
_geom_bond_atom_site_label_2
_geom_bond_distance
Pd1 C1 2.042(4)
Pd1 N1 2.182(4)
Pd1 P2 2.2658(10)
Pd1 P1 2.4102(10)
P1 C31 1.818(4)
P1 C37 1.829(4)
P1 C12 1.838(4)
P2 C50 1.812(4)
P2 C43 1.820(4)
P2 C22 1.844(4)
N1 C9 1.484(6)
N1 C10 1.490(6)
N1 C7 1.516(6)
C1 C2 1.389(6)
C1 C6 1.412(6)
C2 C3 1.394(6)
C3 C4 1.371(7)
C4 C5 1.377(7)
C5 C6 1.397(6)
C6 C7 1.496(7)
C7 C8 1.500(8)
C11 C12 1.388(5)
C11 C20 1.433(5)
C11 C21 1.499(5)
C12 C13 1.422(5)
C13 C14 1.359(6)
C14 C15 1.416(6)
C15 C20 1.424(6)
C15 C16 1.425(6)
C16 C17 1.363(7)
C17 C18 1.390(7)
C18 C19 1.363(6)
C19 C20 1.411(6)
C21 C22 1.388(5)
C21 C30 1.433(5)
C22 C23 1.413(5)
C23 C24 1.361(6)
C24 C25 1.409(6)
C25 C26 1.417(5)
C25 C30 1.420(5)
C26 C27 1.350(6)
C27 C28 1.413(6)
C28 C29 1.367(5)
C29 C30 1.414(5)
C31 C36 1.371(6)
C31 C32 1.402(6)
C32 C33 1.387(7)
C33 C34 1.362(8)
C34 C35 1.343(9)
C35 C36 1.421(7)
C37 C38 1.386(7)
C37 C42 1.404(6)
C38 C39 1.386(7)
C39 C40 1.373(9)
C40 C41 1.388(9)
C41 C42 1.375(6)
C43 C48 1.380(8)
C43 C44 1.398(8)
C44 C45 1.423(8)
C45 C46 1.372(11)
C46 C47 1.335(11)
C47 C48 1.390(7)
C49 C50 1.383(6)
C49 C54 1.395(7)
C50 C51 1.396(6)
C51 C52 1.366(7)
C52 C53 1.375(9)
C53 C54 1.377(9)
S1 O2 1.425(5)
S1 O1 1.450(7)
S1 O3 1.488(6)
S1 C109 1.764(11)
F1 C109 1.309(13)
F2 C109 1.322(11)
F3 C109 1.379(10)
Pd2 C55 2.035(4)
Pd2 N2 2.187(3)
Pd2 P4 2.2531(10)
Pd2 P3 2.3968(10)
P3 C91 1.807(4)
P3 C85 1.827(4)
P3 C76 1.843(4)
P4 C97 1.821(4)
P4 C103 1.831(4)
P4 C66 1.838(4)
C55 C56 1.388(6)
C55 C60 1.392(5)
C56 C57 1.399(6)
C57 C58 1.371(7)
C58 C59 1.377(7)
C59 C60 1.412(6)
C60 C61 1.495(6)
C61 N2 1.516(5)
C61 C62 1.522(6)
C63 N2 1.484(6)
C64 N2 1.488(6)
C65 C66 1.390(5)
C65 C74 1.432(5)
C65 C75 1.504(5)
C66 C67 1.422(5)
C67 C68 1.365(6)
C68 C69 1.402(6)
C69 C70 1.411(5)
C69 C74 1.422(5)
C70 C71 1.349(6)
C71 C72 1.398(6)
C72 C73 1.363(6)
C73 C74 1.424(5)
C75 C76 1.388(5)
C75 C84 1.423(5)
C76 C77 1.423(5)
C77 C78 1.364(6)
C78 C79 1.406(6)
C79 C84 1.421(6)
C79 C80 1.425(6)
C80 C81 1.369(7)
C81 C82 1.388(7)
C82 C83 1.365(6)
C83 C84 1.414(6)
C85 C90 1.380(7)
C85 C86 1.403(7)
C86 C87 1.399(7)
C87 C88 1.374(10)
C88 C89 1.363(10)
C89 C90 1.392(7)
C91 C96 1.385(6)
C91 C92 1.388(6)
C92 C93 1.383(6)
C93 C94 1.384(8)
C94 C95 1.365(8)
C95 C96 1.388(7)
C97 C98 1.381(6)
C97 C102 1.382(6)
C98 C99 1.386(6)
C99 C100 1.373(8)
C100 C101 1.367(8)
C101 C102 1.378(6)
C103 C104 1.386(6)
C103 C108 1.403(6)
C104 C105 1.403(6)
C105 C106 1.373(9)
C106 C107 1.350(8)
C107 C108 1.394(6)
S2 O5 1.352(6)
S2 O6 1.409(7)
S2 O4 1.673(8)
S2 C110 1.723(9)
C110 F5 1.250(8)
C110 F6 1.290(7)
C110 F4 1.533(11)

loop_
_geom_torsion_atom_site_label_1
_geom_torsion_atom_site_label_2
_geom_torsion_atom_site_label_3
_geom_torsion_atom_site_label_4
_geom_torsion
C1 Pd1 P1 C31 148.0(8)
N1 Pd1 P1 C31 75.64(18)
P2 Pd1 P1 C31 -92.23(14)
C1 Pd1 P1 C37 27.3(8)
N1 Pd1 P1 C37 -45.06(19)
P2 Pd1 P1 C37 147.07(16)
C1 Pd1 P1 C12 -88.0(8)
N1 Pd1 P1 C12 -160.38(17)
P2 Pd1 P1 C12 31.75(14)
C1 Pd1 P2 C50 96.34(18)
N1 Pd1 P2 C50 155.4(4)
P1 Pd1 P2 C50 -75.61(14)
C1 Pd1 P2 C43 -27.9(2)
N1 Pd1 P2 C43 31.2(4)
P1 Pd1 P2 C43 160.19(18)
C1 Pd1 P2 C22 -142.80(17)
N1 Pd1 P2 C22 -83.7(4)
P1 Pd1 P2 C22 45.25(13)
C1 Pd1 N1 C9 -80.7(3)
P2 Pd1 N1 C9 -141.4(4)
P1 Pd1 N1 C9 90.3(3)
C1 Pd1 N1 C10 155.9(4)
P2 Pd1 N1 C10 95.2(5)
P1 Pd1 N1 C10 -33.1(4)
C1 Pd1 N1 C7 35.5(3)
P2 Pd1 N1 C7 -25.1(6)
P1 Pd1 N1 C7 -153.4(3)
N1 Pd1 C1 C2 155.2(4)
P2 Pd1 C1 C2 -38.3(4)
P1 Pd1 C1 C2 81.4(9)
N1 Pd1 C1 C6 -18.2(3)
P2 Pd1 C1 C6 148.3(3)
P1 Pd1 C1 C6 -92.0(8)
C6 C1 C2 C3 -1.9(6)
Pd1 C1 C2 C3 -175.0(3)
C1 C2 C3 C4 -0.6(7)
C2 C3 C4 C5 2.4(7)
C3 C4 C5 C6 -1.8(8)
C4 C5 C6 C1 -0.6(7)
C4 C5 C6 C7 180.0(5)
C2 C1 C6 C5 2.4(6)
Pd1 C1 C6 C5 176.6(3)
C2 C1 C6 C7 -178.1(4)
Pd1 C1 C6 C7 -4.0(5)
C5 C6 C7 C8 90.6(5)
C1 C6 C7 C8 -88.8(5)
C5 C6 C7 N1 -146.0(4)
C1 C6 C7 N1 34.6(5)
C9 N1 C7 C6 72.8(5)
C10 N1 C7 C6 -170.6(4)
Pd1 N1 C7 C6 -45.2(4)
C9 N1 C7 C8 -165.0(5)
C10 N1 C7 C8 -48.5(6)
Pd1 N1 C7 C8 76.9(5)
C20 C11 C12 C13 -2.5(6)
C21 C11 C12 C13 175.6(3)
C20 C11 C12 P1 171.6(3)
C21 C11 C12 P1 -10.3(5)
C31 P1 C12 C11 62.2(3)
C37 P1 C12 C11 174.8(3)
Pd1 P1 C12 C11 -66.6(3)
C31 P1 C12 C13 -123.8(3)
C37 P1 C12 C13 -11.2(4)
Pd1 P1 C12 C13 107.4(3)
C11 C12 C13 C14 3.0(6)
P1 C12 C13 C14 -171.0(3)
C12 C13 C14 C15 -0.7(7)
C13 C14 C15 C20 -2.1(7)
C13 C14 C15 C16 177.7(4)
C14 C15 C16 C17 179.7(5)
C20 C15 C16 C17 -0.6(7)
C15 C16 C17 C18 -0.1(7)
C16 C17 C18 C19 0.6(7)
C17 C18 C19 C20 -0.4(7)
C18 C19 C20 C15 -0.3(6)
C18 C19 C20 C11 177.7(4)
C14 C15 C20 C19 -179.5(4)
C16 C15 C20 C19 0.7(6)
C14 C15 C20 C11 2.5(6)
C16 C15 C20 C11 -177.3(4)
C12 C11 C20 C19 -178.1(4)
C21 C11 C20 C19 3.7(5)
C12 C11 C20 C15 -0.2(6)
C21 C11 C20 C15 -178.4(3)
C12 C11 C21 C22 77.6(5)
C20 C11 C21 C22 -104.3(4)
C12 C11 C21 C30 -103.3(4)
C20 C11 C21 C30 74.9(4)
C30 C21 C22 C23 -2.2(6)
C11 C21 C22 C23 176.9(4)
C30 C21 C22 P2 170.5(3)
C11 C21 C22 P2 -10.4(5)
C50 P2 C22 C21 49.2(4)
C43 P2 C22 C21 162.9(3)
Pd1 P2 C22 C21 -77.1(3)
C50 P2 C22 C23 -138.1(3)
C43 P2 C22 C23 -24.4(4)
Pd1 P2 C22 C23 95.7(3)
C21 C22 C23 C24 2.3(6)
P2 C22 C23 C24 -170.7(3)
C22 C23 C24 C25 -0.1(7)
C23 C24 C25 C26 179.3(4)
C23 C24 C25 C30 -2.2(6)
C24 C25 C26 C27 178.4(4)
C30 C25 C26 C27 0.0(6)
C25 C26 C27 C28 0.4(6)
C26 C27 C28 C29 -0.4(7)
C27 C28 C29 C30 0.0(7)
C28 C29 C30 C25 0.3(6)
C28 C29 C30 C21 179.2(4)
C24 C25 C30 C29 -178.8(4)
C26 C25 C30 C29 -0.3(5)
C24 C25 C30 C21 2.3(5)
C26 C25 C30 C21 -179.2(3)
C22 C21 C30 C29 -178.9(4)
C11 C21 C30 C29 1.9(5)
C22 C21 C30 C25 -0.1(5)
C11 C21 C30 C25 -179.3(3)
C37 P1 C31 C36 -58.1(4)
C12 P1 C31 C36 51.0(4)
Pd1 P1 C31 C36 -179.3(3)
C37 P1 C31 C32 125.2(3)
C12 P1 C31 C32 -125.7(3)
Pd1 P1 C31 C32 4.0(4)
C36 C31 C32 C33 1.8(6)
P1 C31 C32 C33 178.6(4)
C31 C32 C33 C34 -0.9(7)
C32 C33 C34 C35 -0.1(8)
C33 C34 C35 C36 0.2(8)
C32 C31 C36 C35 -1.6(7)
P1 C31 C36 C35 -178.3(4)
C34 C35 C36 C31 0.6(7)
C31 P1 C37 C38 -1.1(5)
C12 P1 C37 C38 -112.0(4)
Pd1 P1 C37 C38 124.2(4)
C31 P1 C37 C42 -177.1(3)
C12 P1 C37 C42 72.0(4)
Pd1 P1 C37 C42 -51.9(4)
C42 C37 C38 C39 0.2(7)
P1 C37 C38 C39 -175.8(4)
C37 C38 C39 C40 -1.0(8)
C38 C39 C40 C41 0.3(9)
C39 C40 C41 C42 1.1(8)
C40 C41 C42 C37 -1.9(8)
C38 C37 C42 C41 1.3(7)
P1 C37 C42 C41 177.6(4)
C50 P2 C43 C48 -170.2(3)
C22 P2 C43 C48 76.4(4)
Pd1 P2 C43 C48 -41.3(4)
C50 P2 C43 C44 7.2(4)
C22 P2 C43 C44 -106.2(4)
Pd1 P2 C43 C44 136.0(4)
C48 C43 C44 C45 0.7(7)
P2 C43 C44 C45 -176.6(4)
C43 C44 C45 C46 -0.8(8)
C44 C45 C46 C47 -0.2(9)
C45 C46 C47 C48 1.3(9)
C44 C43 C48 C47 0.3(7)
P2 C43 C48 C47 177.8(4)
C46 C47 C48 C43 -1.4(8)
C54 C49 C50 C51 -1.3(6)
C54 C49 C50 P2 175.0(3)
C43 P2 C50 C49 123.8(3)
C22 P2 C50 C49 -124.7(3)
Pd1 P2 C50 C49 -2.9(4)
C43 P2 C50 C51 -60.0(4)
C22 P2 C50 C51 51.5(4)
Pd1 P2 C50 C51 173.3(3)
C49 C50 C51 C52 -0.8(7)
P2 C50 C51 C52 -176.9(4)
C50 C51 C52 C53 1.8(7)
C51 C52 C53 C54 -0.9(8)
C52 C53 C54 C49 -1.1(8)
C50 C49 C54 C53 2.2(7)
O2 S1 C109 F1 -55.3(9)
O1 S1 C109 F1 -176.5(8)
O3 S1 C109 F1 63.1(8)
O2 S1 C109 F2 -180.0(8)
O1 S1 C109 F2 58.8(9)
O3 S1 C109 F2 -61.6(8)
O2 S1 C109 F3 61.4(9)
O1 S1 C109 F3 -59.8(9)
O3 S1 C109 F3 179.8(8)
C55 Pd2 P3 C91 -157.5(7)
N2 Pd2 P3 C91 -74.44(18)
P4 Pd2 P3 C91 89.39(15)
C55 Pd2 P3 C85 -36.5(7)
N2 Pd2 P3 C85 46.59(18)
P4 Pd2 P3 C85 -149.58(16)
C55 Pd2 P3 C76 78.4(7)
N2 Pd2 P3 C76 161.48(16)
P4 Pd2 P3 C76 -34.69(13)
C55 Pd2 P4 C97 -93.24(18)
N2 Pd2 P4 C97 -153.5(3)
P3 Pd2 P4 C97 77.82(14)
C55 Pd2 P4 C103 30.45(18)
N2 Pd2 P4 C103 -29.8(3)
P3 Pd2 P4 C103 -158.50(15)
C55 Pd2 P4 C66 145.74(17)
N2 Pd2 P4 C66 85.5(3)
P3 Pd2 P4 C66 -43.20(13)
N2 Pd2 C55 C56 -150.0(4)
P4 Pd2 C55 C56 48.1(4)
P3 Pd2 C55 C56 -65.1(8)
N2 Pd2 C55 C60 22.7(3)
P4 Pd2 C55 C60 -139.2(3)
P3 Pd2 C55 C60 107.7(7)
C60 C55 C56 C57 1.7(6)
Pd2 C55 C56 C57 174.1(3)
C55 C56 C57 C58 -0.8(7)
C56 C57 C58 C59 0.5(7)
C57 C58 C59 C60 -1.2(7)
C56 C55 C60 C59 -2.3(6)
Pd2 C55 C60 C59 -175.9(3)
C56 C55 C60 C61 175.7(4)
Pd2 C55 C60 C61 2.1(5)
C58 C59 C60 C55 2.1(6)
C58 C59 C60 C61 -175.7(4)
C55 C60 C61 N2 -38.6(5)
C59 C60 C61 N2 139.3(4)
C55 C60 C61 C62 -167.0(4)
C59 C60 C61 C62 10.9(7)
C74 C65 C66 C67 0.7(5)
C75 C65 C66 C67 -179.6(3)
C74 C65 C66 P4 -172.3(3)
C75 C65 C66 P4 7.5(5)
C97 P4 C66 C65 -49.4(4)
C103 P4 C66 C65 -162.4(3)
Pd2 P4 C66 C65 78.5(3)
C97 P4 C66 C67 137.6(3)
C103 P4 C66 C67 24.6(4)
Pd2 P4 C66 C67 -94.6(3)
C65 C66 C67 C68 -2.8(6)
P4 C66 C67 C68 170.5(3)
C66 C67 C68 C69 2.0(6)
C67 C68 C69 C70 179.2(4)
C67 C68 C69 C74 0.9(6)
C68 C69 C70 C71 -176.6(4)
C74 C69 C70 C71 1.7(6)
C69 C70 C71 C72 -1.1(7)
C70 C71 C72 C73 -0.9(7)
C71 C72 C73 C74 2.3(7)
C68 C69 C74 C73 178.0(4)
C70 C69 C74 C73 -0.3(5)
C68 C69 C74 C65 -2.9(5)
C70 C69 C74 C65 178.7(4)
C72 C73 C74 C69 -1.7(6)
C72 C73 C74 C65 179.3(4)
C66 C65 C74 C69 2.1(5)
C75 C65 C74 C69 -177.6(3)
C66 C65 C74 C73 -178.9(4)
C75 C65 C74 C73 1.4(5)
C66 C65 C75 C76 -76.9(5)
C74 C65 C75 C76 102.8(4)
C66 C65 C75 C84 105.6(4)
C74 C65 C75 C84 -74.7(5)
C84 C75 C76 C77 0.0(5)
C65 C75 C76 C77 -177.5(3)
C84 C75 C76 P3 -171.9(3)
C65 C75 C76 P3 10.6(5)
C91 P3 C76 C75 -61.0(3)
C85 P3 C76 C75 -173.4(3)
Pd2 P3 C76 C75 68.6(3)
C91 P3 C76 C77 127.2(3)
C85 P3 C76 C77 14.7(4)
Pd2 P3 C76 C77 -103.2(3)
C75 C76 C77 C78 -1.2(6)
P3 C76 C77 C78 170.6(3)
C76 C77 C78 C79 1.1(6)
C77 C78 C79 C84 0.2(6)
C77 C78 C79 C80 -178.1(4)
C78 C79 C80 C81 177.6(4)
C84 C79 C80 C81 -0.6(7)
C79 C80 C81 C82 1.9(7)
C80 C81 C82 C83 -1.5(7)
C81 C82 C83 C84 -0.3(6)
C82 C83 C84 C79 1.6(6)
C82 C83 C84 C75 -176.4(4)
C78 C79 C84 C83 -179.4(4)
C80 C79 C84 C83 -1.2(6)
C78 C79 C84 C75 -1.4(6)
C80 C79 C84 C75 176.9(4)
C76 C75 C84 C83 179.2(4)
C65 C75 C84 C83 -3.3(5)
C76 C75 C84 C79 1.3(5)
C65 C75 C84 C79 178.8(3)
C91 P3 C85 C90 -4.5(4)
C76 P3 C85 C90 107.2(4)
Pd2 P3 C85 C90 -131.3(4)
C91 P3 C85 C86 173.4(4)
C76 P3 C85 C86 -74.9(4)
Pd2 P3 C85 C86 46.6(4)
C90 C85 C86 C87 -0.9(7)
P3 C85 C86 C87 -179.0(4)
C85 C86 C87 C88 1.7(9)
C86 C87 C88 C89 -0.7(9)
C87 C88 C89 C90 -1.1(9)
C86 C85 C90 C89 -0.8(7)
P3 C85 C90 C89 177.1(4)
C88 C89 C90 C85 1.8(8)
C85 P3 C91 C96 59.9(4)
C76 P3 C91 C96 -50.1(4)
Pd2 P3 C91 C96 -178.1(3)
C85 P3 C91 C92 -121.0(3)
C76 P3 C91 C92 128.9(3)
Pd2 P3 C91 C92 0.9(4)
C96 C91 C92 C93 -1.0(6)
P3 C91 C92 C93 179.9(3)
C91 C92 C93 C94 -0.3(7)
C92 C93 C94 C95 1.6(8)
C93 C94 C95 C96 -1.6(8)
C92 C91 C96 C95 1.0(7)
P3 C91 C96 C95 -179.9(4)
C94 C95 C96 C91 0.3(8)
C103 P4 C97 C98 58.6(4)
C66 P4 C97 C98 -53.2(4)
Pd2 P4 C97 C98 -175.6(3)
C103 P4 C97 C102 -125.2(3)
C66 P4 C97 C102 123.0(3)
Pd2 P4 C97 C102 0.6(3)
C102 C97 C98 C99 1.2(6)
P4 C97 C98 C99 177.3(3)
C97 C98 C99 C100 -2.2(6)
C98 C99 C100 C101 1.5(7)
C99 C100 C101 C102 0.2(7)
C100 C101 C102 C97 -1.2(6)
C98 C97 C102 C101 0.5(6)
P4 C97 C102 C101 -175.7(3)
C97 P4 C103 C104 -4.0(4)
C66 P4 C103 C104 108.7(4)
Pd2 P4 C103 C104 -133.7(3)
C97 P4 C103 C108 171.0(3)
C66 P4 C103 C108 -76.4(3)
Pd2 P4 C103 C108 41.2(3)
C108 C103 C104 C105 -0.2(6)
P4 C103 C104 C105 174.6(3)
C103 C104 C105 C106 0.1(7)
C104 C105 C106 C107 1.0(8)
C105 C106 C107 C108 -1.9(8)
C106 C107 C108 C103 1.8(7)
C104 C103 C108 C107 -0.7(6)
P4 C103 C108 C107 -175.9(3)
C60 C61 N2 C63 -67.6(4)
C62 C61 N2 C63 60.5(5)
C60 C61 N2 C64 172.5(3)
C62 C61 N2 C64 -59.3(5)
C60 C61 N2 Pd2 51.5(3)
C62 C61 N2 Pd2 179.7(4)
C55 Pd2 N2 C63 77.9(3)
P4 Pd2 N2 C63 140.2(3)
P3 Pd2 N2 C63 -92.3(3)
C55 Pd2 N2 C64 -158.9(3)
P4 Pd2 N2 C64 -96.5(4)
P3 Pd2 N2 C64 31.0(3)
C55 Pd2 N2 C61 -41.0(3)
P4 Pd2 N2 C61 21.3(4)
P3 Pd2 N2 C61 148.9(2)
O5 S2 C110 F5 -175.8(8)
O6 S2 C110 F5 46.8(10)
O4 S2 C110 F5 -64.7(8)
O5 S2 C110 F6 -35.7(11)
O6 S2 C110 F6 -173.1(7)
O4 S2 C110 F6 75.4(8)
O5 S2 C110 F4 75.4(7)
O6 S2 C110 F4 -61.9(6)
O4 S2 C110 F4 -173.4(4)
